data_1561019
loop_
_publ_author_name
'Xiong, Gang'
'Wang, Bin-bin'
'He, Yongke'
'you, Lixin'
'Ren, Baoyi'
'Sun, Yaguang'

_publ_section_title
;
 Syntheses, structures, and luminescence of a series of novel trimetallic
 coordination polymers constructed by Cu-I clusters and alkaline-carboxyl-
 alkaline-earth building units
;
_journal_name_full 'Journal of Solid State Chemistry'
_journal_page_first 393
_journal_page_last 401
_journal_paper_doi 10.1016/j.jssc.2018.06.026
_journal_volume 265
_journal_year 2018
_chemical_formula_moiety 'C42 H48 Cu2 I2 N9 Na O14 Sr2'
_chemical_formula_sum 'C42 H47 Cu2 I2 N9 Na O14 Sr2'
_chemical_formula_weight 1480.99
_space_group_crystal_system orthorhombic
_space_group_IT_number 33
_space_group_name_Hall 'P 2c -2n'
_space_group_name_H-M_alt 'P n a 21'
_atom_sites_solution_hydrogens geom
_atom_sites_solution_primary direct
_cell_angle_alpha 90
_cell_angle_beta 90
_cell_angle_gamma 90
_cell_formula_units_Z 4
_cell_length_a 26.145(15)
_cell_length_b 16.869(9)
_cell_length_c 13.608(7)
_cell_measurement_reflns_used 13790
_cell_measurement_temperature 293(2)
_cell_measurement_theta_max 25.007
_cell_measurement_theta_min 3.027
_cell_volume 6002(6)
_computing_molecular_graphics 'Olex2 (Dolomanov et al., 2009)'
_computing_publication_material 'Olex2 (Dolomanov et al., 2009)'
_computing_structure_refinement 'ShelXL (Sheldrick, 2015)'
_computing_structure_solution 'ShelXS (Sheldrick, 2008)'
_diffrn_ambient_temperature 293(2)
_diffrn_measured_fraction_theta_full 0.997
_diffrn_measured_fraction_theta_max 0.997
_diffrn_measurement_device_type 'Bruker P4'
_diffrn_measurement_method '\w scans'
_diffrn_radiation_monochromator graphite
_diffrn_radiation_type MoK\a
_diffrn_radiation_wavelength 0.71073
_diffrn_reflns_av_R_equivalents 0.1315
_diffrn_reflns_av_unetI/netI 0.0923
_diffrn_reflns_Laue_measured_fraction_full 0.997
_diffrn_reflns_Laue_measured_fraction_max 0.997
_diffrn_reflns_limit_h_max 31
_diffrn_reflns_limit_h_min -31
_diffrn_reflns_limit_k_max 20
_diffrn_reflns_limit_k_min -20
_diffrn_reflns_limit_l_max 16
_diffrn_reflns_limit_l_min -16
_diffrn_reflns_number 46151
_diffrn_reflns_point_group_measured_fraction_full 0.994
_diffrn_reflns_point_group_measured_fraction_max 0.994
_diffrn_reflns_theta_full 25.007
_diffrn_reflns_theta_max 25.007
_diffrn_reflns_theta_min 3.027
_exptl_absorpt_coefficient_mu 3.564
_exptl_absorpt_correction_type none
_exptl_crystal_colour Colorless
_exptl_crystal_density_diffrn 1.639
_exptl_crystal_density_method "'not measured'"
_exptl_crystal_description Prism
_exptl_crystal_F_000 2900
_exptl_crystal_size_max 0.2
_exptl_crystal_size_mid 0.2
_exptl_crystal_size_min 0.2
_platon_squeeze_details
;
TITL a in Pna2(1)
CELL   26.1450   16.8690   13.6080     90.00     90.00     90.00
SPGR Pna21
# Solvent Accessible Volume =       927
# Electrons Found in S.A.V. =       216
# Note: Atoms in Void are Labelled as Cxxx and Qxxx for all Others
C101 0.477 0.191 0.544 !       2.20 eA-3
C102 0.978 0.317 0.551 !       2.18 eA-3
C103 0.411 0.218 0.663 !       1.84 eA-3
C104 0.868 0.424 0.568 !       1.83 eA-3
Q105 0.556 0.693 0.081 !       1.82 eA-3
C106 0.932 0.282 0.607 !       1.75 eA-3
C107 0.490 0.283 0.534 !       1.66 eA-3
C108 0.007 0.265 0.505 !       1.62 eA-3
Q109 0.032 0.472 0.949 !       1.60 eA-3
C110 0.999 0.392 0.514 !       1.57 eA-3
Q111 0.114 0.721 0.229 !       1.50 eA-3
C112 0.023 0.314 0.479 !       1.47 eA-3
C113 0.942 0.327 0.606 !       1.43 eA-3
Q114 0.043 0.704 0.171 !       1.41 eA-3
C115 0.130 0.721 0.074 !       1.41 eA-3
Q116 0.863 0.266 0.671 !       1.38 eA-3
C117 0.993 0.371 0.586 !       1.36 eA-3
Q118 0.459 0.783 0.926 !       1.35 eA-3
C119 0.599 0.831 0.113 !       1.27 eA-3
Q120 0.142 0.700 0.019 !       1.26 eA-3
Q121 0.327 0.955 0.601 !       1.26 eA-3
Q122 0.656 0.974-0.003 !       1.25 eA-3
C123 0.589 0.925 0.039 !       1.25 eA-3
C124 0.908 0.391 0.607 !       1.24 eA-3
C125 0.874 0.391 0.624 !       1.23 eA-3
C126 0.407 0.151 0.646 !       1.23 eA-3
Q127 0.448 0.099 0.029 !       1.23 eA-3
C128 0.835 0.299 0.610 !       1.19 eA-3
Q129 0.040 0.801 0.153 !       1.19 eA-3
C130 0.447 0.091 0.606 !       1.18 eA-3
C131 0.092 0.707 0.098 !       1.18 eA-3
C132 0.054 0.308 0.498 !       1.16 eA-3
C133 0.667 0.904 0.140 !       1.16 eA-3
Q134 0.953 0.235 0.525 !       1.14 eA-3
Q135 0.492 0.050 0.145 !       1.13 eA-3
C136 0.479 0.936 0.077 !       1.13 eA-3
Q137 0.567 0.916 0.171 !       1.11 eA-3
Q138 0.771 0.248 0.582 !       1.11 eA-3
C139 0.111 0.765 0.120 !       1.11 eA-3
Q140 0.840 0.517 0.513 !       1.10 eA-3
C141 0.007 0.532 0.054 !       1.08 eA-3
Q142 0.975 0.768 0.981 !       1.08 eA-3
C143 0.327 0.122 0.559 !       1.07 eA-3
Q144 0.243 0.128 0.584 !       1.07 eA-3
Q145 0.038 0.324 0.576 !       1.06 eA-3
Q146 0.511 0.221 0.376 !       1.05 eA-3
Q147 0.545 0.641 0.134 !       1.04 eA-3
Q148 0.726 0.795 0.038 !       1.02 eA-3
Q149 0.421 0.926 0.073 !       1.01 eA-3
C150 0.147 0.672 0.145 !       1.01 eA-3
Q151 0.019 0.640 0.559 !       1.01 eA-3
Q152 0.803 0.247 0.535 !       1.00 eA-3
Q153 0.118 0.782 0.045 !       1.00 eA-3
Q154 0.966 0.639 0.926 !       1.00 eA-3
Q155 0.082 0.218 0.588 !       1.00 eA-3
Q156 0.541 0.623 0.057 !       0.99 eA-3
Q157 0.580 0.925 0.231 !       0.98 eA-3
C158 0.825 0.282 0.572 !       0.98 eA-3
Q159 0.907 0.202 0.687 !       0.97 eA-3
Q160 0.329 0.140 0.701 !       0.96 eA-3
Q161 0.414 0.284 0.500 !       0.96 eA-3
Q162 0.342 0.264 0.523 !       0.96 eA-3
Q163 1.001 0.378 0.674 !       0.94 eA-3
Q164 0.926 0.439 0.484 !       0.94 eA-3
C165 0.036 0.636-0.001 !       0.93 eA-3
Q166 0.993 0.577 0.944 !       0.92 eA-3
C167 0.039 0.428 0.499 !       0.91 eA-3
C168 0.514 0.986 0.571 !       0.91 eA-3
C169 0.892 0.498 0.571 !       0.90 eA-3
Q170 0.416 0.965 0.597 !       0.90 eA-3
Q171 0.641 0.879-0.009 !       0.89 eA-3
Q172 0.994 0.152 0.632 !       0.89 eA-3
Q173 0.513 0.812 0.138 !       0.89 eA-3
Q174 0.203 0.428 0.597 !       0.89 eA-3
Q175 0.422 0.988 0.472 !       0.89 eA-3
Q176 0.023 0.956 0.594 !       0.89 eA-3
Q177 0.081 0.670-0.005 !       0.88 eA-3
Q178 0.813 0.263 0.490 !       0.88 eA-3
Q179 0.767 0.269 0.651 !       0.88 eA-3
Q180 0.468 0.935 0.148 !       0.88 eA-3
Q181 0.676 0.059 0.840 !       0.87 eA-3
C182 0.038 0.184 0.567 !       0.87 eA-3
Q183 0.994 0.761 0.098 !       0.87 eA-3
Q184 0.647 0.857 0.017 !       0.87 eA-3
C185 0.454 0.709 0.046 !       0.86 eA-3
C186 0.205 0.707 0.133 !       0.86 eA-3
C187 0.446 0.042 0.566 !       0.85 eA-3
Q188 0.671 0.277 0.133 !       0.85 eA-3
Q189 0.510 0.051 0.501 !       0.85 eA-3
Q190 0.083 0.452 0.043 !       0.84 eA-3
Q191 0.482 0.528 0.885 !       0.84 eA-3
Q192 0.570 0.342 0.598 !       0.84 eA-3
Q193 0.647 0.798 0.205 !       0.84 eA-3
Q194 0.436 0.217 0.489 !       0.84 eA-3
Q195 0.630 0.014 0.093 !       0.84 eA-3
Q196 0.569 0.057 0.651 !       0.83 eA-3
Q197 0.585 1.002 0.150 !       0.83 eA-3
Q198 0.034 0.468 0.127 !       0.82 eA-3
Q199 0.435 0.877 0.013 !       0.82 eA-3
;
_refine_diff_density_max 0.818
_refine_diff_density_min -0.879
_refine_diff_density_rms 0.134
_refine_ls_abs_structure_details
;
 Flack x determined using 3220 quotients [(I+)-(I-)]/[(I+)+(I-)]
 (Parsons, Flack and Wagner, Acta Cryst. B69 (2013) 249-259).
;
_refine_ls_abs_structure_Flack 0.004(10)
_refine_ls_extinction_coef .
_refine_ls_extinction_method none
_refine_ls_goodness_of_fit_ref 1.068
_refine_ls_hydrogen_treatment constr
_refine_ls_matrix_type full
_refine_ls_number_parameters 645
_refine_ls_number_reflns 10512
_refine_ls_number_restraints 230
_refine_ls_restrained_S_all 1.066
_refine_ls_R_factor_all 0.0795
_refine_ls_R_factor_gt 0.0665
_refine_ls_shift/su_max 0.006
_refine_ls_shift/su_mean 0.000
_refine_ls_structure_factor_coef Fsqd
_refine_ls_weighting_details 'w=1/[\s^2^(Fo^2^)+(0.0663P)^2^+18.0509P] where P=(Fo^2^+2Fc^2^)/3'
_refine_ls_weighting_scheme calc
_refine_ls_wR_factor_gt 0.1572
_refine_ls_wR_factor_ref 0.1698
_reflns_Friedel_coverage 0.906
_reflns_Friedel_fraction_full 0.991
_reflns_Friedel_fraction_max 0.991
_reflns_number_gt 8806
_reflns_number_total 10512
_reflns_threshold_expression 'I > 2\s(I)'
_cod_data_source_file 4.cif
_cod_data_source_block a_sq
_cod_database_code 1561019
_shelx_space_group_comment
;
The symmetry employed for this shelxl refinement is uniquely defined
by the following loop, which should always be used as a source of
symmetry information in preference to the above space-group names.
They are only intended as comments.
;
_shelx_estimated_absorpt_t_max 0.536
_shelx_estimated_absorpt_t_min 0.536
_olex2_refinement_description
;
1. Fixed Uiso
 At 1.2 times of:
  All C(H) groups
 At 1.5 times of:
  All C(H,H,H) groups
2. Restrained distances
 C42-N9
 1.53 with sigma of 0.01
 C40-C42
 2.45 with sigma of 0.01
 C42-C41
 2.75 with sigma of 0.01
 C40-O12
 1.28 with sigma of 0.01
 N9-C42 \\sim N9-C40 \\sim N9-C41
 with sigma of 0.02
3. Uiso/Uaniso restraints and constraints
O12 \\sim C40 \\sim N9 \\sim C41 \\sim C42: within 2A with sigma of 0.01 and
sigma for terminal atoms of 0.01
C40 \\sim O12 \\sim C42 \\sim N9 \\sim C41: within 2A with sigma of 0.01 and
sigma for terminal atoms of 0.01
C38 \\sim N8 \\sim C37 \\sim C35 \\sim O14: within 3.8A with sigma of 0.01 and
sigma for terminal atoms of 0.01
C31 \\sim C30 \\sim C32 \\sim N5 \\sim O11: within 3.8A with sigma of 0.01 and
sigma for terminal atoms of 0.01
O13 \\sim C34 \\sim N7 \\sim C36 \\sim C39: within 3.8A with sigma of 0.01 and
sigma for terminal atoms of 0.01
Uanis(C24) \\sim Ueq: with sigma of 0.01 and sigma for terminal atoms of 0.01
Uanis(C19) \\sim Ueq, Uanis(C20) \\sim Ueq: with sigma of 0.01 and sigma for
terminal atoms of 0.01
4.a Aromatic/amide H refined with riding coordinates:
 C1(H1), C7(H7), C9(H9), C11(H11), C13(H13), C14(H14), C15(H15), C17(H17),
 C19(H19), C20(H20), C21(H21), C23(H23), C24(H24), C25(H25), C26(H26), C27(H27),
  C29(H29), C33(H33), C12(H12), C28(H28), C30(H30), C34(H34), C35(H35), C40(H40)
4.b Fitted hexagon refined as free rotating group:
 N6(C29,C33,C6,C12,C28)
4.c Idealised Me refined as rotating group:
 C31(H31A,H31B,H31C), C32(H32A,H32B,H32C), C36(H36A,H36B,H36C), C37(H37A,H37B,
 H37C), C38(H38A,H38B,H38C), C39(H39A,H39B,H39C), C41(H41A,H41B,H41C), C42(H42A,
 H42B,H42C)
;
_platon_squeeze_void_probe_radius 1.20
_olex2_submission_special_instructions 'No special instructions were received'

loop_
_space_group_symop_operation_xyz
'x, y, z'
'-x, -y, z+1/2'
'-x+1/2, y+1/2, z+1/2'
'x+1/2, -y+1/2, z'

loop_
_atom_site_label
_atom_site_type_symbol
_atom_site_fract_x
_atom_site_fract_y
_atom_site_fract_z
_atom_site_U_iso_or_equiv
_atom_site_adp_type
_atom_site_occupancy
_atom_site_site_symmetry_order
_atom_site_calc_flag
_atom_site_refinement_flags_posn
_atom_site_refinement_flags_adp
_atom_site_refinement_flags_occupancy
_atom_site_disorder_assembly
_atom_site_disorder_group
I1 I -0.71310(5) -0.06048(7) -0.61772(10) 0.0546(3) Uani 1 1 d . . . . .
I2 I -0.66568(5) -0.06610(7) -0.94043(9) 0.0576(3) Uani 1 1 d . . . . .
Sr1 Sr -0.51891(5) -0.53297(7) -0.65990(11) 0.0317(3) Uani 1 1 d . . . . .
Sr2 Sr -0.43784(5) -0.43820(7) -0.43923(11) 0.0322(3) Uani 1 1 d . . . . .
Cu1 Cu -0.72834(9) -0.12593(13) -0.79975(18) 0.0536(6) Uani 1 1 d . . . . .
Cu2 Cu -0.63655(9) -0.04834(12) -0.75519(19) 0.0548(6) Uani 1 1 d . . . . .
O1 O -0.4957(5) -0.3899(6) -0.6250(9) 0.048(3) Uani 1 1 d . . . . .
O2 O -0.4472(5) -0.6400(7) -0.6587(10) 0.054(3) Uani 1 1 d . . . . .
O3 O -0.5818(5) -0.4663(7) -0.8009(9) 0.052(3) Uani 1 1 d . . . . .
N1 N -0.7014(6) -0.2386(8) -0.7826(12) 0.051(4) Uani 1 1 d . . . . .
O4 O -0.5241(4) -0.5282(6) -0.4754(7) 0.038(2) Uani 1 1 d . . . . .
O5 O -0.5252(4) -0.4735(6) -0.3281(8) 0.042(2) Uani 1 1 d . . . . .
O6 O -0.4178(5) -0.5404(7) -0.5700(9) 0.050(3) Uani 1 1 d . . . . .
O7 O -0.5077(5) -0.3349(7) -0.4814(9) 0.056(3) Uani 1 1 d . . . . .
O8 O -0.4505(5) -0.3465(6) -0.2884(8) 0.049(3) Uani 1 1 d . . . . .
O9 O -0.5729(5) -0.6606(7) -0.6337(9) 0.061(4) Uani 1 1 d . . . . .
N2 N -0.6158(7) 0.0682(8) -0.7478(12) 0.058(4) Uani 1 1 d . . . . .
N3 N -0.5875(6) -0.1345(8) -0.7051(11) 0.051(4) Uani 1 1 d . . . . .
C1 C -0.6929(8) -0.2674(10) -0.6927(14) 0.058(5) Uani 1 1 d . . . . .
H1 H -0.705670 -0.238949 -0.639606 0.070 Uiso 1 1 calc R . . . .
C2 C -0.6090(6) -0.4428(8) -0.7299(13) 0.040(4) Uani 1 1 d . . . . .
O10 O -0.6081(5) -0.4705(7) -0.6459(9) 0.054(3) Uani 1 1 d . . . . .
N4 N -0.6983(6) -0.5990(9) -0.3311(11) 0.050(4) Uani 1 1 d . . . . .
C3 C -0.6433(6) -0.3743(8) -0.7493(13) 0.037(3) Uani 1 1 d . . . . .
C4 C -0.5367(6) -0.2649(8) -0.6189(13) 0.039(3) Uani 1 1 d . . . . .
C5 C -0.5458(5) -0.5158(8) -0.3936(11) 0.032(3) Uani 1 1 d . . . . .
C7 C -0.6314(6) -0.5710(12) -0.4459(15) 0.057(5) Uani 1 1 d . . . . .
H7 H -0.620305 -0.572712 -0.510740 0.069 Uiso 1 1 calc R . . . .
C8 C -0.5993(6) -0.5458(8) -0.3749(11) 0.033(3) Uani 1 1 d . . . . .
C9 C -0.6669(8) -0.3357(10) -0.6733(14) 0.056(5) Uani 1 1 d . . . . .
H9 H -0.665199 -0.355673 -0.609647 0.068 Uiso 1 1 calc R . . . .
C10 C -0.4118(6) -0.6056(10) -0.6118(13) 0.045(4) Uani 1 1 d . . . . .
C11 C -0.6811(8) -0.2804(11) -0.8555(12) 0.054(5) Uani 1 1 d . . . . .
H11 H -0.686967 -0.262670 -0.919227 0.064 Uiso 1 1 calc R . . . .
C13 C -0.6525(7) -0.3467(9) -0.8447(12) 0.045(4) Uani 1 1 d . . . . .
H13 H -0.639375 -0.373182 -0.899117 0.053 Uiso 1 1 calc R . . . .
C14 C -0.5559(7) -0.2020(10) -0.5643(14) 0.054(5) Uani 1 1 d . . . . .
H14 H -0.551529 -0.202184 -0.496514 0.064 Uiso 1 1 calc R . . . .
C15 C -0.6660(7) -0.5787(12) -0.2614(14) 0.057(5) Uani 1 1 d . . . . .
H15 H -0.677647 -0.579971 -0.196816 0.068 Uiso 1 1 calc R . . . .
C16 C -0.4308(6) -0.3129(9) -0.2163(13) 0.044(4) Uani 1 1 d . . . . .
C17 C -0.6794(8) -0.5937(14) -0.4239(14) 0.068(6) Uani 1 1 d . . . . .
H17 H -0.701055 -0.606720 -0.475654 0.081 Uiso 1 1 calc R . . . .
C18 C -0.4124(6) -0.2281(9) -0.2300(13) 0.039(4) Uani 1 1 d . . . . .
C19 C -0.3912(8) -0.1870(11) -0.1520(15) 0.064(5) Uani 1 1 d . U . . .
H19 H -0.385836 -0.212102 -0.092042 0.077 Uiso 1 1 calc R . . . .
C20 C -0.3780(8) -0.1078(11) -0.1643(16) 0.063(5) Uani 1 1 d . U . . .
H20 H -0.364065 -0.080976 -0.110976 0.075 Uiso 1 1 calc R . . . .
C21 C -0.6152(7) -0.5552(10) -0.2776(12) 0.049(4) Uani 1 1 d . . . . .
H21 H -0.592887 -0.546202 -0.225516 0.059 Uiso 1 1 calc R . . . .
C22 C -0.5118(6) -0.3349(8) -0.5719(12) 0.038(3) Uani 1 1 d . . . . .
C23 C -0.5436(6) -0.2569(10) -0.7192(13) 0.044(4) Uani 1 1 d . . . . .
H23 H -0.531588 -0.296288 -0.761093 0.053 Uiso 1 1 calc R . . . .
C24 C -0.5990(8) 0.1108(11) -0.8232(15) 0.061(5) Uani 1 1 d . U . . .
H24 H -0.597938 0.085780 -0.884058 0.073 Uiso 1 1 calc R . . . .
C25 C -0.5807(8) -0.1406(11) -0.6064(16) 0.060(5) Uani 1 1 d . . . . .
H25 H -0.593597 -0.100785 -0.566113 0.071 Uiso 1 1 calc R . . . .
N5 N -0.7136(12) -0.3175(19) -0.381(2) 0.120(6) Uani 1 1 d . U . . .
C26 C -0.5678(7) -0.1925(9) -0.7579(15) 0.048(4) Uani 1 1 d . . . . .
H26 H -0.570648 -0.189286 -0.825894 0.058 Uiso 1 1 calc R . . . .
C27 C -0.5831(8) 0.1890(10) -0.8197(16) 0.058(5) Uani 1 1 d . . . . .
H27 H -0.569911 0.214269 -0.874921 0.070 Uiso 1 1 calc R . . . .
N6 N -0.2664(3) -0.7243(8) -0.6093(12) 0.088(6) Uani 1 1 d . . . . .
C29 C -0.2690(3) -0.6438(8) -0.5876(12) 0.087(8) Uani 1 1 d G . . . .
H29 H -0.239360 -0.615910 -0.572652 0.104 Uiso 1 1 calc R . . . .
C33 C -0.3160(4) -0.6051(5) -0.5883(10) 0.051(4) Uani 1 1 d G . . . .
H33 H -0.317701 -0.551329 -0.573805 0.062 Uiso 1 1 calc R . . . .
C6 C -0.3603(3) -0.6469(6) -0.6107(9) 0.041(4) Uani 1 1 d G . . . .
C12 C -0.3577(4) -0.7273(6) -0.6324(9) 0.050(4) Uani 1 1 d G . . . .
H12 H -0.387368 -0.755204 -0.647369 0.060 Uiso 1 1 calc R . . . .
C28 C -0.3108(5) -0.7660(5) -0.6317(10) 0.069(6) Uani 1 1 d G . . . .
H28 H -0.309027 -0.819786 -0.646216 0.083 Uiso 1 1 calc R . . . .
O11 O -0.6298(10) -0.3320(15) -0.3796(17) 0.126(5) Uani 1 1 d . U . . .
C30 C -0.6722(15) -0.361(3) -0.368(3) 0.126(6) Uani 1 1 d . U . . .
H30 H -0.675346 -0.413595 -0.349192 0.151 Uiso 1 1 calc R . . . .
Na1 Na -0.5463(3) -0.3226(4) -0.3273(5) 0.0538(17) Uani 1 1 d . . . . .
O12 O -0.5504(10) -0.1848(14) -0.295(2) 0.141(8) Uani 1 1 d D U . . .
C31 C -0.7630(14) -0.353(2) -0.359(3) 0.131(6) Uani 1 1 d . U . . .
H31A H -0.777051 -0.376307 -0.416826 0.196 Uiso 1 1 calc GR . . . .
H31B H -0.785798 -0.312131 -0.335214 0.196 Uiso 1 1 calc GR . . . .
H31C H -0.758808 -0.392358 -0.308902 0.196 Uiso 1 1 calc GR . . . .
C32 C -0.7141(14) -0.239(2) -0.402(3) 0.131(6) Uani 1 1 d . U . . .
H32A H -0.691504 -0.211335 -0.357879 0.196 Uiso 1 1 calc GR . . . .
H32B H -0.748207 -0.218347 -0.394310 0.196 Uiso 1 1 calc GR . . . .
H32C H -0.702981 -0.230265 -0.468490 0.196 Uiso 1 1 calc GR . . . .
N7 N -0.2792(9) -0.4489(16) -0.287(2) 0.112(5) Uani 1 1 d . U . . .
O13 O -0.3397(7) -0.4278(13) -0.4008(19) 0.115(5) Uani 1 1 d . U . . .
N8 N -0.3615(11) -0.225(2) -0.613(3) 0.160(7) Uani 1 1 d . U . . .
O14 O -0.3929(9) -0.3240(15) -0.529(2) 0.157(7) Uani 1 1 d . U . . .
C34 C -0.3015(12) -0.458(2) -0.372(3) 0.117(6) Uani 1 1 d . U . . .
H34 H -0.285487 -0.492599 -0.415182 0.140 Uiso 1 1 calc R . . . .
C35 C -0.3660(15) -0.290(2) -0.561(4) 0.161(8) Uani 1 1 d . U . . .
H35 H -0.333849 -0.311703 -0.550493 0.194 Uiso 1 1 calc R . . . .
C36 C -0.3076(11) -0.385(2) -0.224(3) 0.120(6) Uani 1 1 d . U . . .
H36A H -0.296621 -0.333008 -0.243594 0.181 Uiso 1 1 calc GR . . . .
H36B H -0.299830 -0.392892 -0.155712 0.181 Uiso 1 1 calc GR . . . .
H36C H -0.343862 -0.389693 -0.233808 0.181 Uiso 1 1 calc GR . . . .
C37 C -0.3206(14) -0.180(2) -0.648(4) 0.167(8) Uani 1 1 d . U . . .
H37A H -0.290152 -0.194717 -0.612779 0.251 Uiso 1 1 calc GR . . . .
H37B H -0.327480 -0.125011 -0.638503 0.251 Uiso 1 1 calc GR . . . .
H37C H -0.315765 -0.190701 -0.716824 0.251 Uiso 1 1 calc GR . . . .
C38 C -0.4061(14) -0.177(2) -0.616(4) 0.166(8) Uani 1 1 d . U . . .
H38A H -0.431516 -0.199457 -0.573201 0.249 Uiso 1 1 calc GR . . . .
H38B H -0.419100 -0.175042 -0.681768 0.249 Uiso 1 1 calc GR . . . .
H38C H -0.397843 -0.124448 -0.594188 0.249 Uiso 1 1 calc GR . . . .
C39 C -0.2425(11) -0.487(2) -0.234(3) 0.124(6) Uani 1 1 d . U . . .
H39A H -0.247229 -0.543405 -0.239460 0.186 Uiso 1 1 calc GR . . . .
H39B H -0.245005 -0.471876 -0.166033 0.186 Uiso 1 1 calc GR . . . .
H39C H -0.209284 -0.473113 -0.258548 0.186 Uiso 1 1 calc GR . . . .
C40 C -0.5326(14) -0.133(2) -0.235(3) 0.178(9) Uani 1 1 d D U . . .
H40 H -0.508007 -0.146466 -0.187903 0.214 Uiso 1 1 calc R . . . .
N9 N -0.5534(14) -0.0520(18) -0.244(4) 0.206(10) Uani 1 1 d D U . . .
C41 C -0.5279(16) 0.010(3) -0.185(4) 0.212(12) Uani 1 1 d D U . . .
H41A H -0.508252 -0.014056 -0.133096 0.318 Uiso 1 1 calc GR . . . .
H41B H -0.553201 0.044537 -0.156291 0.318 Uiso 1 1 calc GR . . . .
H41C H -0.505578 0.040609 -0.226120 0.318 Uiso 1 1 calc GR . . . .
C42 C -0.6055(17) -0.056(3) -0.293(4) 0.222(12) Uani 1 1 d D U . . .
H42A H -0.606177 -0.099959 -0.337920 0.332 Uiso 1 1 calc GR . . . .
H42B H -0.611575 -0.007719 -0.328443 0.332 Uiso 1 1 calc GR . . . .
H42C H -0.631543 -0.062979 -0.244138 0.332 Uiso 1 1 calc GR . . . .

loop_
_atom_site_aniso_label
_atom_site_aniso_U_11
_atom_site_aniso_U_22
_atom_site_aniso_U_33
_atom_site_aniso_U_23
_atom_site_aniso_U_13
_atom_site_aniso_U_12
I1 0.0613(7) 0.0466(6) 0.0560(7) -0.0074(6) -0.0013(6) 0.0054(5)
I2 0.0768(8) 0.0501(6) 0.0460(6) -0.0013(6) -0.0025(7) -0.0052(6)
Sr1 0.0436(7) 0.0244(6) 0.0270(6) -0.0021(6) -0.0007(6) 0.0009(5)
Sr2 0.0430(7) 0.0267(6) 0.0270(6) -0.0001(6) 0.0005(6) 0.0010(5)
Cu1 0.0552(12) 0.0462(12) 0.0596(14) 0.0010(10) -0.0072(11) 0.0171(10)
Cu2 0.0727(14) 0.0295(10) 0.0623(14) 0.0079(10) -0.0153(12) 0.0023(9)
O1 0.070(7) 0.021(5) 0.054(7) -0.001(5) -0.008(6) -0.006(5)
O2 0.065(7) 0.045(6) 0.051(7) -0.006(6) -0.013(7) 0.007(6)
O3 0.062(7) 0.052(7) 0.041(6) -0.011(6) 0.001(6) 0.019(6)
N1 0.056(9) 0.037(7) 0.059(10) -0.007(7) -0.005(7) 0.004(6)
O4 0.046(6) 0.041(6) 0.028(5) -0.001(4) 0.005(5) -0.007(5)
O5 0.053(6) 0.045(6) 0.028(5) -0.004(5) -0.002(5) -0.011(5)
O6 0.063(7) 0.043(6) 0.043(7) -0.012(6) 0.017(6) 0.003(6)
O7 0.078(9) 0.050(7) 0.041(6) 0.010(6) 0.000(6) 0.022(6)
O8 0.084(8) 0.026(5) 0.037(6) -0.013(5) 0.001(6) -0.018(5)
O9 0.084(9) 0.044(7) 0.055(9) -0.014(6) 0.016(7) -0.023(6)
N2 0.095(12) 0.029(7) 0.051(9) 0.005(7) -0.008(9) -0.016(7)
N3 0.066(9) 0.035(8) 0.052(9) 0.008(7) -0.012(7) 0.005(7)
C1 0.097(15) 0.031(8) 0.046(10) -0.006(8) 0.010(10) 0.024(9)
C2 0.047(9) 0.023(7) 0.051(10) -0.001(7) -0.005(8) 0.005(6)
O10 0.061(7) 0.051(7) 0.050(8) 0.006(6) 0.008(6) 0.018(6)
N4 0.062(9) 0.046(8) 0.041(8) -0.005(7) 0.008(7) -0.019(7)
C3 0.041(8) 0.021(7) 0.049(9) -0.004(7) -0.001(7) 0.004(6)
C4 0.052(8) 0.024(7) 0.042(8) 0.004(7) -0.015(8) 0.002(6)
C5 0.029(7) 0.033(7) 0.033(8) 0.000(6) 0.002(6) -0.005(6)
C7 0.045(9) 0.090(14) 0.037(9) -0.011(10) 0.000(8) -0.025(9)
C8 0.044(8) 0.023(7) 0.033(8) 0.006(6) 0.001(7) -0.003(6)
C9 0.082(12) 0.038(9) 0.050(11) 0.005(8) 0.031(10) 0.021(8)
C10 0.060(10) 0.041(9) 0.035(8) 0.004(8) -0.002(8) 0.015(7)
C11 0.091(14) 0.042(10) 0.028(8) -0.004(7) -0.016(9) 0.013(9)
C13 0.063(11) 0.032(8) 0.038(9) -0.008(7) -0.012(7) 0.015(7)
C14 0.081(13) 0.039(9) 0.040(9) 0.004(8) -0.008(9) 0.030(9)
C15 0.058(11) 0.076(13) 0.036(9) 0.005(9) 0.012(9) -0.015(9)
C16 0.058(10) 0.025(8) 0.050(10) 0.003(7) -0.003(8) -0.012(7)
C17 0.074(13) 0.097(16) 0.032(10) -0.005(10) -0.002(9) -0.032(12)
C18 0.045(8) 0.026(7) 0.048(9) -0.007(7) -0.001(7) -0.009(6)
C19 0.099(11) 0.059(9) 0.035(8) 0.002(8) -0.011(8) -0.017(9)
C20 0.082(10) 0.052(9) 0.053(9) -0.011(8) -0.010(9) -0.028(8)
C21 0.065(11) 0.056(10) 0.026(8) -0.010(7) 0.002(7) -0.007(8)
C22 0.053(9) 0.017(7) 0.043(9) -0.001(6) -0.006(7) 0.009(6)
C23 0.051(9) 0.035(8) 0.047(10) -0.005(7) -0.004(8) -0.001(7)
C24 0.092(11) 0.038(8) 0.053(9) -0.008(8) -0.003(9) -0.015(8)
C25 0.076(13) 0.042(10) 0.061(12) -0.005(9) -0.003(10) 0.025(9)
N5 0.129(13) 0.123(13) 0.109(11) -0.002(11) -0.004(11) 0.020(11)
C26 0.057(10) 0.031(8) 0.056(11) 0.010(8) -0.002(9) -0.007(7)
C27 0.082(13) 0.026(8) 0.067(13) 0.004(8) 0.000(11) -0.016(8)
N6 0.048(10) 0.102(15) 0.113(16) 0.025(14) 0.027(11) 0.012(10)
C29 0.095(18) 0.056(13) 0.11(2) 0.019(14) 0.011(15) 0.001(12)
C33 0.061(11) 0.031(8) 0.062(12) 0.004(8) 0.015(9) -0.007(7)
C6 0.057(9) 0.036(8) 0.030(8) 0.005(7) 0.008(7) 0.009(7)
C12 0.051(9) 0.051(10) 0.050(11) 0.005(8) -0.007(8) 0.012(8)
C28 0.104(17) 0.052(11) 0.051(12) 0.007(9) 0.016(11) 0.036(11)
O11 0.135(13) 0.134(13) 0.109(11) -0.003(10) 0.002(11) 0.015(11)
C30 0.136(14) 0.129(14) 0.112(11) -0.006(11) 0.000(12) 0.022(12)
Na1 0.078(5) 0.042(4) 0.041(4) 0.005(3) 0.004(3) 0.015(3)
O12 0.142(17) 0.097(14) 0.18(2) -0.001(14) 0.018(16) -0.023(13)
C31 0.141(13) 0.136(14) 0.115(12) -0.004(11) -0.003(11) 0.014(12)
C32 0.144(13) 0.132(14) 0.115(12) -0.002(11) -0.001(11) 0.020(12)
N7 0.077(9) 0.112(11) 0.145(14) 0.023(10) -0.019(9) -0.016(8)
O13 0.075(8) 0.121(11) 0.151(14) 0.028(10) -0.012(8) -0.015(8)
N8 0.113(12) 0.129(14) 0.24(2) 0.075(13) 0.007(13) -0.030(10)
O14 0.116(12) 0.123(13) 0.231(19) 0.082(13) 0.008(12) -0.041(9)
C34 0.081(10) 0.119(12) 0.150(14) 0.025(11) -0.014(10) -0.016(9)
C35 0.117(13) 0.130(14) 0.24(2) 0.076(14) 0.006(13) -0.028(10)
C36 0.087(10) 0.122(12) 0.152(14) 0.020(11) -0.012(10) -0.015(9)
C37 0.122(13) 0.139(14) 0.24(2) 0.074(14) 0.006(13) -0.026(10)
C38 0.120(13) 0.136(14) 0.24(2) 0.076(14) 0.003(14) -0.028(10)
C39 0.090(10) 0.122(12) 0.160(14) 0.022(11) -0.020(10) -0.017(9)
C40 0.170(18) 0.137(17) 0.23(2) 0.004(17) 0.011(18) -0.023(15)
N9 0.20(2) 0.168(18) 0.26(2) -0.002(18) -0.006(19) -0.030(17)
C41 0.21(2) 0.17(2) 0.26(3) 0.00(2) -0.02(2) -0.03(2)
C42 0.21(2) 0.18(2) 0.27(3) 0.00(2) -0.01(2) -0.03(2)

loop_
_atom_type_symbol
_atom_type_description
_atom_type_scat_dispersion_real
_atom_type_scat_dispersion_imag
_atom_type_scat_source
C C 0.0033 0.0016 'International Tables Vol C Tables 4.2.6.8 and 6.1.1.4'
H H 0.0000 0.0000 'International Tables Vol C Tables 4.2.6.8 and 6.1.1.4'
Cu Cu 0.3201 1.2651 'International Tables Vol C Tables 4.2.6.8 and 6.1.1.4'
I I -0.4742 1.8119 'International Tables Vol C Tables 4.2.6.8 and 6.1.1.4'
N N 0.0061 0.0033 'International Tables Vol C Tables 4.2.6.8 and 6.1.1.4'
Na Na 0.0362 0.0249 'International Tables Vol C Tables 4.2.6.8 and 6.1.1.4'
O O 0.0106 0.0060 'International Tables Vol C Tables 4.2.6.8 and 6.1.1.4'
Sr Sr -1.5307 3.2498 'International Tables Vol C Tables 4.2.6.8 and 6.1.1.4'

loop_
_geom_angle_atom_site_label_1
_geom_angle_atom_site_label_2
_geom_angle_atom_site_label_3
_geom_angle
_geom_angle_site_symmetry_1
_geom_angle_site_symmetry_3
Cu1 I1 Cu2 61.35(8) . .
Cu2 I2 Cu1 62.91(8) . .
O1 Sr1 O2 119.2(4) . .
O1 Sr1 O3 83.4(4) . .
O1 Sr1 O5 91.1(4) . 2_444
O1 Sr1 O6 75.2(3) . .
O1 Sr1 O8 151.4(3) . 2_444
O1 Sr1 O9 153.3(4) . .
O1 Sr1 C2 76.2(4) . .
O1 Sr1 O10 79.2(4) . .
O1 Sr1 C10 96.9(4) . .
O1 Sr1 C16 167.0(4) . 2_444
O2 Sr1 O3 135.6(4) . .
O2 Sr1 O6 46.8(3) . .
O2 Sr1 O8 72.9(4) . 2_444
O2 Sr1 C2 158.6(4) . .
O2 Sr1 C10 23.3(4) . .
O2 Sr1 C16 73.5(4) . 2_444
O3 Sr1 O6 148.0(4) . .
O3 Sr1 O8 72.1(4) . 2_444
O3 Sr1 C2 25.2(4) . .
O3 Sr1 C10 146.8(4) . .
O3 Sr1 C16 85.1(4) . 2_444
O4 Sr1 O1 78.2(4) . .
O4 Sr1 O2 93.2(4) . .
O4 Sr1 O3 130.3(4) . .
O4 Sr1 O5 156.0(3) . 2_444
O4 Sr1 O6 68.4(3) . .
O4 Sr1 O8 129.2(3) . 2_444
O4 Sr1 O9 82.0(4) . .
O4 Sr1 C2 105.2(4) . .
O4 Sr1 O10 82.1(4) . .
O4 Sr1 C10 81.5(4) . .
O4 Sr1 C16 105.0(4) . 2_444
O5 Sr1 O2 73.2(4) 2_444 .
O5 Sr1 O3 68.3(4) 2_444 .
O5 Sr1 O6 88.2(3) 2_444 .
O5 Sr1 O8 66.5(3) 2_444 2_444
O5 Sr1 O9 113.7(4) 2_444 .
O5 Sr1 C2 92.8(4) 2_444 .
O5 Sr1 C10 78.5(4) 2_444 .
O5 Sr1 C16 90.3(4) 2_444 2_444
O6 Sr1 C2 151.4(4) . .
O6 Sr1 C10 23.5(4) . .
O6 Sr1 C16 117.7(4) . 2_444
O8 Sr1 O6 119.3(3) 2_444 .
O8 Sr1 C2 86.8(4) 2_444 .
O8 Sr1 C10 95.9(4) 2_444 .
O8 Sr1 C16 24.4(4) 2_444 2_444
O9 Sr1 O2 79.4(4) . .
O9 Sr1 O3 96.3(4) . .
O9 Sr1 O6 113.5(4) . .
O9 Sr1 O8 47.8(3) . 2_444
O9 Sr1 C2 92.2(5) . .
O9 Sr1 C10 97.7(5) . .
O9 Sr1 C16 23.5(4) . 2_444
C2 Sr1 C10 168.9(4) . .
C2 Sr1 C16 90.8(4) . 2_444
O10 Sr1 O2 159.9(4) . .
O10 Sr1 O3 49.0(4) . .
O10 Sr1 O5 117.2(4) . 2_444
O10 Sr1 O6 144.1(4) . .
O10 Sr1 O8 94.9(4) . 2_444
O10 Sr1 O9 80.6(4) . .
O10 Sr1 C2 24.5(4) . .
O10 Sr1 C10 163.6(4) . .
O10 Sr1 C16 88.7(4) . 2_444
C16 Sr1 C10 96.1(5) 2_444 .
O1 Sr2 C5 80.3(3) . .
O1 Sr2 C22 23.1(3) . .
O1 Sr2 Na1 79.8(2) . .
O3 Sr2 O1 152.3(4) 2_445 .
O3 Sr2 O4 87.0(4) 2_445 .
O3 Sr2 O5 68.2(4) 2_445 .
O3 Sr2 O6 92.7(4) 2_445 .
O3 Sr2 O7 137.4(4) 2_445 .
O3 Sr2 O8 79.4(4) 2_445 .
O3 Sr2 C5 76.8(4) 2_445 .
O3 Sr2 C22 153.9(4) 2_445 .
O3 Sr2 Na1 100.4(3) 2_445 .
O3 Sr2 O13 72.3(6) 2_445 .
O3 Sr2 O14 137.7(7) 2_445 .
O4 Sr2 O1 66.1(3) . .
O4 Sr2 O5 46.7(3) . .
O4 Sr2 C5 23.4(3) . .
O4 Sr2 C22 72.7(4) . .
O4 Sr2 Na1 75.0(3) . .
O5 Sr2 O1 95.7(3) . .
O5 Sr2 C5 23.4(3) . .
O5 Sr2 C22 85.8(4) . .
O5 Sr2 Na1 43.7(3) . .
O6 Sr2 O1 72.7(4) . .
O6 Sr2 O4 70.7(4) . .
O6 Sr2 O5 113.8(3) . .
O6 Sr2 O7 116.6(4) . .
O6 Sr2 O8 171.7(4) . .
O6 Sr2 C5 92.3(4) . .
O6 Sr2 C22 95.8(4) . .
O6 Sr2 Na1 142.4(3) . .
O6 Sr2 O13 89.1(6) . .
O6 Sr2 O14 94.7(8) . .
O7 Sr2 O1 44.6(3) . .
O7 Sr2 O4 75.8(4) . .
O7 Sr2 O5 71.8(4) . .
O7 Sr2 O8 71.5(4) . .
O7 Sr2 C5 72.2(4) . .
O7 Sr2 C22 22.0(4) . .
O7 Sr2 Na1 37.8(3) . .
O7 Sr2 O13 133.5(6) . .
O8 Sr2 O1 115.6(3) . .
O8 Sr2 O4 111.4(3) . .
O8 Sr2 O5 66.1(3) . .
O8 Sr2 C5 88.7(4) . .
O8 Sr2 C22 92.6(4) . .
O8 Sr2 Na1 43.4(3) . .
O8 Sr2 O13 85.8(6) . .
C5 Sr2 Na1 57.6(3) . .
C22 Sr2 C5 78.2(4) . .
C22 Sr2 Na1 59.0(3) . .
O13 Sr2 O1 129.1(6) . .
O13 Sr2 O4 150.5(5) . .
O13 Sr2 O5 134.7(6) . .
O13 Sr2 C5 149.1(6) . .
O13 Sr2 C22 132.3(6) . .
O13 Sr2 Na1 128.4(6) . .
O14 Sr2 O1 68.5(7) . .
O14 Sr2 O4 134.6(7) . .
O14 Sr2 O5 142.1(7) . .
O14 Sr2 O7 73.3(7) . .
O14 Sr2 O8 89.3(8) . .
O14 Sr2 C5 144.1(6) . .
O14 Sr2 C22 66.1(7) . .
O14 Sr2 Na1 98.6(7) . .
O14 Sr2 O13 66.2(7) . .
I1 Cu1 Cu2 59.43(8) . .
I2 Cu1 I1 113.57(10) . .
I2 Cu1 Cu2 57.43(8) . .
N1 Cu1 I1 102.8(4) . .
N1 Cu1 I2 102.6(5) . .
N1 Cu1 Cu2 96.6(4) . .
N4 Cu1 I1 103.8(4) 3_354 .
N4 Cu1 I2 109.9(5) 3_354 .
N4 Cu1 Cu2 139.1(4) 3_354 .
N4 Cu1 N1 124.2(6) 3_354 .
I1 Cu2 Cu1 59.22(8) . .
I2 Cu2 I1 115.46(10) . .
I2 Cu2 Cu1 59.66(7) . .
N2 Cu2 I1 103.4(5) . .
N2 Cu2 I2 103.4(5) . .
N2 Cu2 Cu1 133.5(5) . .
N2 Cu2 N3 119.9(7) . .
N3 Cu2 I1 100.1(5) . .
N3 Cu2 I2 114.5(4) . .
N3 Cu2 Cu1 106.0(4) . .
Sr1 O1 Sr2 91.1(3) . .
C22 O1 Sr1 137.3(10) . .
C22 O1 Sr2 83.4(9) . .
C10 O2 Sr1 102.2(9) . .
C10 O2 Na1 131.1(12) . 2_444
Na1 O2 Sr1 97.3(5) 2_444 .
Sr2 O3 Sr1 97.9(4) 2_444 .
C2 O3 Sr1 86.1(9) . .
C2 O3 Sr2 152.0(11) . 2_444
C1 N1 Cu1 120.1(11) . .
C11 N1 Cu1 123.2(13) . .
C11 N1 C1 115.0(14) . .
Sr1 O4 Sr2 98.7(3) . .
C5 O4 Sr1 155.1(9) . .
C5 O4 Sr2 96.8(8) . .
Sr1 O5 Sr2 96.1(3) 2_445 .
Sr1 O5 Na1 92.9(4) 2_445 .
C5 O5 Sr1 147.7(10) . 2_445
C5 O5 Sr2 95.0(8) . .
C5 O5 Na1 117.7(9) . .
Na1 O5 Sr2 88.2(4) . .
Sr2 O6 Sr1 94.5(4) . .
C10 O6 Sr1 87.8(10) . .
C10 O6 Sr2 161.2(12) . .
C22 O7 Sr2 106.4(10) . .
C22 O7 Na1 148.9(12) . .
Na1 O7 Sr2 99.5(4) . .
Sr2 O8 Sr1 95.6(3) . 2_445
C16 O8 Sr1 87.5(9) . 2_445
C16 O8 Sr2 147.5(12) . .
C16 O8 Na1 119.3(11) . .
Na1 O8 Sr1 88.0(4) . 2_445
Na1 O8 Sr2 93.1(4) . .
C16 O9 Sr1 97.6(10) 2_444 .
C20 N2 Cu2 119.6(12) 2_454 .
C24 N2 Cu2 124.8(13) . .
C24 N2 C20 115.4(14) . 2_454
C25 N3 Cu2 117.6(12) . .
C26 N3 Cu2 126.0(13) . .
C26 N3 C25 115.5(15) . .
N1 C1 H1 117.7 . .
N1 C1 C9 124.7(17) . .
C9 C1 H1 117.7 . .
O3 C2 Sr1 68.7(8) . .
O3 C2 C3 116.7(15) . .
O10 C2 Sr1 59.5(8) . .
O10 C2 O3 125.3(14) . .
O10 C2 C3 118.0(15) . .
C3 C2 Sr1 159.4(11) . .
C2 O10 Sr1 96.0(10) . .
C15 N4 Cu1 121.1(12) . 3_345
C15 N4 C17 114.9(15) . .
C17 N4 Cu1 123.8(13) . 3_345
C9 C3 C2 120.5(16) . .
C9 C3 C13 117.7(14) . .
C13 C3 C2 121.8(15) . .
C14 C4 C22 122.2(15) . .
C23 C4 C14 113.9(14) . .
C23 C4 C22 124.0(15) . .
O4 C5 Sr2 59.9(7) . .
O4 C5 C8 120.5(13) . .
O5 C5 Sr2 61.7(7) . .
O5 C5 O4 121.5(13) . .
O5 C5 C8 117.8(13) . .
C8 C5 Sr2 174.8(10) . .
C8 C7 H7 119.6 . .
C17 C7 H7 119.6 . .
C17 C7 C8 120.8(18) . .
C7 C8 C5 124.2(14) . .
C7 C8 C21 117.2(15) . .
C21 C8 C5 118.3(14) . .
C1 C9 C3 118.7(17) . .
C1 C9 H9 120.7 . .
C3 C9 H9 120.7 . .
O2 C10 Sr1 54.4(8) . .
O2 C10 C6 116.4(13) . .
O6 C10 Sr1 68.7(9) . .
O6 C10 O2 122.7(15) . .
O6 C10 C6 120.9(15) . .
C6 C10 Sr1 167.9(11) . .
N1 C11 H11 117.3 . .
N1 C11 C13 125.4(16) . .
C13 C11 H11 117.3 . .
C3 C13 H13 121.0 . .
C11 C13 C3 118.1(15) . .
C11 C13 H13 121.0 . .
C4 C14 H14 118.9 . .
C25 C14 C4 122.3(18) . .
C25 C14 H14 118.9 . .
N4 C15 H15 117.7 . .
N4 C15 C21 124.5(16) . .
C21 C15 H15 117.7 . .
O8 C16 Sr1 68.1(8) . 2_445
O8 C16 C18 117.5(15) . .
O9 C16 Sr1 58.8(8) 2_445 2_445
O9 C16 O8 126.6(14) 2_445 .
O9 C16 C18 115.7(15) 2_445 .
C18 C16 Sr1 168.9(12) . 2_445
N4 C17 H17 117.8 . .
C7 C17 N4 124.3(18) . .
C7 C17 H17 117.8 . .
C19 C18 C16 120.2(16) . .
C19 C18 C27 118.0(15) . 2_455
C27 C18 C16 121.8(14) 2_455 .
C18 C19 H19 120.4 . .
C18 C19 C20 119.2(18) . .
C20 C19 H19 120.4 . .
N2 C20 C19 123.8(17) 2_455 .
N2 C20 H20 118.1 2_455 .
C19 C20 H20 118.1 . .
C8 C21 C15 117.6(16) . .
C8 C21 H21 121.2 . .
C15 C21 H21 121.2 . .
O1 C22 Sr2 73.5(8) . .
O1 C22 C4 119.0(14) . .
O7 C22 Sr2 51.6(8) . .
O7 C22 O1 123.2(14) . .
O7 C22 C4 117.8(14) . .
C4 C22 Sr2 161.1(10) . .
C4 C23 H23 119.3 . .
C26 C23 C4 121.3(16) . .
C26 C23 H23 119.3 . .
N2 C24 H24 117.0 . .
N2 C24 C27 126.1(18) . .
C27 C24 H24 117.0 . .
N3 C25 H25 118.6 . .
C14 C25 N3 122.7(18) . .
C14 C25 H25 118.6 . .
C30 N5 C31 118(4) . .
C30 N5 C32 125(4) . .
C32 N5 C31 116(3) . .
N3 C26 C23 124.2(18) . .
N3 C26 H26 117.9 . .
C23 C26 H26 117.9 . .
C18 C27 H27 121.4 2_454 .
C24 C27 C18 117.1(18) . 2_454
C24 C27 H27 121.4 . .
C29 N6 C28 120.0 . .
N6 C29 H29 120.0 . .
C33 C29 N6 120.0 . .
C33 C29 H29 120.0 . .
C29 C33 H33 120.0 . .
C6 C33 C29 120.0 . .
C6 C33 H33 120.0 . .
C33 C6 C10 120.6(9) . .
C12 C6 C10 119.4(9) . .
C12 C6 C33 120.0 . .
C6 C12 H12 120.0 . .
C6 C12 C28 120.0 . .
C28 C12 H12 120.0 . .
N6 C28 H28 120.0 . .
C12 C28 N6 120.0 . .
C12 C28 H28 120.0 . .
C30 O11 Na1 148(3) . .
N5 C30 H30 119.8 . .
O11 C30 N5 120(4) . .
O11 C30 H30 119.8 . .
Sr1 Na1 Sr2 64.28(12) 2_445 .
O2 Na1 Sr1 43.6(3) 2_445 2_445
O2 Na1 Sr2 107.8(3) 2_445 .
O2 Na1 O5 76.2(4) 2_445 .
O2 Na1 O8 80.3(4) 2_445 .
O5 Na1 Sr1 43.1(2) . 2_445
O5 Na1 Sr2 48.1(3) . .
O7 Na1 Sr1 106.9(4) . 2_445
O7 Na1 Sr2 42.7(3) . .
O7 Na1 O2 150.5(5) . 2_445
O7 Na1 O5 79.5(4) . .
O7 Na1 O8 75.6(5) . .
O7 Na1 O12 105.8(8) . .
O8 Na1 Sr1 48.3(3) . 2_445
O8 Na1 Sr2 43.4(2) . .
O8 Na1 O5 69.1(4) . .
O11 Na1 Sr1 125.1(7) . 2_445
O11 Na1 Sr2 123.6(6) . .
O11 Na1 O2 102.3(7) . 2_445
O11 Na1 O5 97.7(7) . .
O11 Na1 O7 97.2(7) . .
O11 Na1 O8 165.8(7) . .
O11 Na1 O12 94.7(9) . .
O12 Na1 Sr1 123.1(8) . 2_445
O12 Na1 Sr2 128.1(7) . .
O12 Na1 O2 94.5(8) . 2_445
O12 Na1 O5 165.8(8) . .
O12 Na1 O8 99.1(7) . .
C40 O12 Na1 140(3) . .
N5 C31 H31A 109.5 . .
N5 C31 H31B 109.5 . .
N5 C31 H31C 109.5 . .
H31A C31 H31B 109.5 . .
H31A C31 H31C 109.5 . .
H31B C31 H31C 109.5 . .
N5 C32 H32A 109.5 . .
N5 C32 H32B 109.5 . .
N5 C32 H32C 109.5 . .
H32A C32 H32B 109.5 . .
H32A C32 H32C 109.5 . .
H32B C32 H32C 109.5 . .
C34 N7 C36 111(3) . .
C34 N7 C39 137(4) . .
C39 N7 C36 112(3) . .
C34 O13 Sr2 149(2) . .
C35 N8 C37 135(4) . .
C35 N8 C38 114(3) . .
C37 N8 C38 109(3) . .
C35 O14 Sr2 163(3) . .
N7 C34 H34 115.9 . .
O13 C34 N7 128(4) . .
O13 C34 H34 115.9 . .
N8 C35 H35 109.6 . .
O14 C35 N8 141(5) . .
O14 C35 H35 109.6 . .
N7 C36 H36A 109.5 . .
N7 C36 H36B 109.5 . .
N7 C36 H36C 109.5 . .
H36A C36 H36B 109.5 . .
H36A C36 H36C 109.5 . .
H36B C36 H36C 109.5 . .
N8 C37 H37A 109.5 . .
N8 C37 H37B 109.5 . .
N8 C37 H37C 109.5 . .
H37A C37 H37B 109.5 . .
H37A C37 H37C 109.5 . .
H37B C37 H37C 109.5 . .
N8 C38 H38A 109.5 . .
N8 C38 H38B 109.5 . .
N8 C38 H38C 109.5 . .
H38A C38 H38B 109.5 . .
H38A C38 H38C 109.5 . .
H38B C38 H38C 109.5 . .
N7 C39 H39A 109.5 . .
N7 C39 H39B 109.5 . .
N7 C39 H39C 109.5 . .
H39A C39 H39B 109.5 . .
H39A C39 H39C 109.5 . .
H39B C39 H39C 109.5 . .
O12 C40 H40 121.9 . .
O12 C40 N9 116(3) . .
N9 C40 H40 121.9 . .
C40 N9 C42 108.9(15) . .
C41 N9 C40 117(3) . .
C41 N9 C42 132(2) . .
N9 C41 H41A 109.5 . .
N9 C41 H41B 109.5 . .
N9 C41 H41C 109.5 . .
H41A C41 H41B 109.5 . .
H41A C41 H41C 109.5 . .
H41B C41 H41C 109.5 . .
N9 C42 H42A 109.5 . .
N9 C42 H42B 109.5 . .
N9 C42 H42C 109.5 . .
H42A C42 H42B 109.5 . .
H42A C42 H42C 109.5 . .
H42B C42 H42C 109.5 . .

loop_
_geom_bond_atom_site_label_1
_geom_bond_atom_site_label_2
_geom_bond_distance
_geom_bond_site_symmetry_2
I1 Cu1 2.741(3) .
I1 Cu2 2.747(3) .
I2 Cu1 2.714(3) .
I2 Cu2 2.650(3) .
Sr1 O1 2.534(10) .
Sr1 O2 2.602(11) .
Sr1 O3 2.765(12) .
Sr1 O4 2.515(10) .
Sr1 O5 2.565(10) 2_444
Sr1 O6 2.915(13) .
Sr1 O8 2.798(11) 2_444
Sr1 O9 2.600(11) .
Sr1 C2 2.961(15) .
Sr1 O10 2.565(11) .
Sr1 C10 3.127(16) .
Sr1 C16 3.012(15) 2_444
Sr2 O1 3.057(12) .
Sr2 O3 2.530(12) 2_445
Sr2 O4 2.763(10) .
Sr2 O5 2.803(11) .
Sr2 O6 2.532(11) .
Sr2 O7 2.589(12) .
Sr2 O8 2.591(10) .
Sr2 C5 3.172(13) .
Sr2 C22 3.168(15) .
Sr2 Na1 3.764(7) .
Sr2 O13 2.625(19) .
Sr2 O14 2.56(2) .
Cu1 Cu2 2.800(3) .
Cu1 N1 2.039(14) .
Cu1 N4 2.017(15) 3_354
Cu2 N2 2.042(13) .
Cu2 N3 2.054(14) .
O1 C22 1.249(18) .
O2 C10 1.27(2) .
O2 Na1 2.384(15) 2_444
O3 C2 1.26(2) .
N1 C1 1.34(2) .
N1 C11 1.33(2) .
O4 C5 1.266(17) .
O5 C5 1.263(17) .
O5 Na1 2.604(13) .
O6 C10 1.25(2) .
O7 C22 1.24(2) .
O7 Na1 2.338(14) .
O8 C16 1.24(2) .
O8 Na1 2.591(15) .
O9 C16 1.21(2) 2_444
N2 C20 1.33(3) 2_454
N2 C24 1.33(2) .
N3 C25 1.36(2) .
N3 C26 1.32(2) .
C1 H1 0.9300 .
C1 C9 1.36(2) .
C2 O10 1.24(2) .
C2 C3 1.49(2) .
N4 C15 1.32(2) .
N4 C17 1.36(2) .
C3 C9 1.37(2) .
C3 C13 1.40(2) .
C4 C14 1.39(2) .
C4 C22 1.491(19) .
C4 C23 1.38(2) .
C5 C8 1.509(19) .
C7 H7 0.9300 .
C7 C8 1.35(2) .
C7 C17 1.34(2) .
C8 C21 1.40(2) .
C9 H9 0.9300 .
C10 C6 1.515(17) .
C11 H11 0.9300 .
C11 C13 1.35(2) .
C13 H13 0.9300 .
C14 H14 0.9300 .
C14 C25 1.35(2) .
C15 H15 0.9300 .
C15 C21 1.40(3) .
C16 C18 1.52(2) .
C17 H17 0.9300 .
C18 C19 1.38(2) .
C18 C27 1.39(3) 2_455
C19 H19 0.9300 .
C19 C20 1.39(3) .
C20 H20 0.9300 .
C21 H21 0.9300 .
C23 H23 0.9300 .
C23 C26 1.36(2) .
C24 H24 0.9300 .
C24 C27 1.38(2) .
C25 H25 0.9300 .
N5 C30 1.32(4) .
N5 C31 1.45(4) .
N5 C32 1.36(4) .
C26 H26 0.9300 .
C27 H27 0.9300 .
N6 C29 1.3900 .
N6 C28 1.3900 .
C29 H29 0.9300 .
C29 C33 1.3900 .
C33 H33 0.9300 .
C33 C6 1.3900 .
C6 C12 1.3900 .
C12 H12 0.9300 .
C12 C28 1.3900 .
C28 H28 0.9300 .
O11 C30 1.22(4) .
O11 Na1 2.30(3) .
C30 H30 0.9300 .
Na1 O12 2.37(2) .
O12 C40 1.283(14) .
C31 H31A 0.9600 .
C31 H31B 0.9600 .
C31 H31C 0.9600 .
C32 H32A 0.9600 .
C32 H32B 0.9600 .
C32 H32C 0.9600 .
N7 C34 1.30(4) .
N7 C36 1.57(4) .
N7 C39 1.37(4) .
O13 C34 1.19(3) .
N8 C35 1.31(4) .
N8 C37 1.39(4) .
N8 C38 1.42(5) .
O14 C35 1.01(4) .
C34 H34 0.9300 .
C35 H35 0.9300 .
C36 H36A 0.9600 .
C36 H36B 0.9600 .
C36 H36C 0.9600 .
C37 H37A 0.9600 .
C37 H37B 0.9600 .
C37 H37C 0.9600 .
C38 H38A 0.9600 .
C38 H38B 0.9600 .
C38 H38C 0.9600 .
C39 H39A 0.9600 .
C39 H39B 0.9600 .
C39 H39C 0.9600 .
C40 H40 0.9300 .
C40 N9 1.48(2) .
N9 C41 1.48(2) .
N9 C42 1.520(12) .
C41 H41A 0.9600 .
C41 H41B 0.9600 .
C41 H41C 0.9600 .
C42 H42A 0.9600 .
C42 H42B 0.9600 .
C42 H42C 0.9600 .

loop_
_geom_torsion_atom_site_label_1
_geom_torsion_atom_site_label_2
_geom_torsion_atom_site_label_3
_geom_torsion_atom_site_label_4
_geom_torsion
_geom_torsion_site_symmetry_1
_geom_torsion_site_symmetry_2
_geom_torsion_site_symmetry_3
_geom_torsion_site_symmetry_4
Sr1 O1 C22 Sr2 84.5(12) . . . .
Sr1 O1 C22 O7 70(2) . . . .
Sr1 O1 C22 C4 -111.0(16) . . . .
Sr1 O2 C10 O6 8(2) . . . .
Sr1 O2 C10 C6 -170.8(10) . . . .
Sr1 O3 C2 O10 -19.3(17) . . . .
Sr1 O3 C2 C3 158.2(12) . . . .
Sr1 O4 C5 Sr2 -128(2) . . . .
Sr1 O4 C5 O5 -128.9(19) . . . .
Sr1 O4 C5 C8 46(3) . . . .
Sr1 O5 C5 Sr2 -109.7(17) 2_445 . . .
Sr1 O5 C5 O4 -109.0(18) 2_445 . . .
Sr1 O5 C5 C8 76(2) 2_445 . . .
Sr1 O6 C10 O2 -6.9(17) . . . .
Sr1 O6 C10 C6 171.8(13) . . . .
Sr1 O8 C16 O9 6(2) 2_445 . . 2_445
Sr1 O8 C16 C18 -169.4(14) 2_445 . . .
Sr1 C2 C3 C9 -67(4) . . . .
Sr1 C2 C3 C13 112(3) . . . .
Sr1 C10 C6 C33 122(5) . . . .
Sr1 C10 C6 C12 -58(5) . . . .
Sr1 C16 C18 C19 60(7) 2_445 . . .
Sr1 C16 C18 C27 -119(6) 2_445 . . 2_455
Sr2 O1 C22 O7 -14.6(16) . . . .
Sr2 O1 C22 C4 164.6(14) . . . .
Sr2 O3 C2 Sr1 100(2) 2_444 . . .
Sr2 O3 C2 O10 80(3) 2_444 . . .
Sr2 O3 C2 C3 -102(2) 2_444 . . .
Sr2 O4 C5 O5 -0.8(15) . . . .
Sr2 O4 C5 C8 174.0(11) . . . .
Sr2 O5 C5 O4 0.7(15) . . . .
Sr2 O5 C5 C8 -174.2(11) . . . .
Sr2 O6 C10 Sr1 98(4) . . . .
Sr2 O6 C10 O2 91(4) . . . .
Sr2 O6 C10 C6 -91(4) . . . .
Sr2 O7 C22 O1 18.0(19) . . . .
Sr2 O7 C22 C4 -161.2(11) . . . .
Sr2 O8 C16 Sr1 -96.5(17) . . . 2_445
Sr2 O8 C16 O9 -90(3) . . . 2_445
Sr2 O8 C16 C18 94(2) . . . .
Sr2 O13 C34 N7 -103(6) . . . .
Sr2 O14 C35 N8 172(8) . . . .
Cu1 N1 C1 C9 -167.9(17) . . . .
Cu1 N1 C11 C13 164.0(16) . . . .
Cu1 N4 C15 C21 -176.6(15) 3_345 . . .
Cu1 N4 C17 C7 175.6(18) 3_345 . . .
Cu2 N2 C24 C27 -177.6(17) . . . .
Cu2 N3 C25 C14 169.5(16) . . . .
Cu2 N3 C26 C23 -166.7(13) . . . .
O2 C10 C6 C33 160.6(12) . . . .
O2 C10 C6 C12 -19.4(18) . . . .
O3 C2 O10 Sr1 21.0(18) . . . .
O3 C2 C3 C9 -167.9(16) . . . .
O3 C2 C3 C13 12(2) . . . .
N1 C1 C9 C3 7(3) . . . .
N1 C11 C13 C3 0(3) . . . .
O4 C5 C8 C7 -15(2) . . . .
O4 C5 C8 C21 158.8(15) . . . .
O5 C5 C8 C7 160.0(16) . . . .
O5 C5 C8 C21 -26(2) . . . .
O6 C10 C6 C33 -18(2) . . . .
O6 C10 C6 C12 161.9(13) . . . .
O8 C16 C18 C19 178.6(17) . . . .
O8 C16 C18 C27 0(3) . . . 2_455
O9 C16 C18 C19 2(3) 2_445 . . .
O9 C16 C18 C27 -176.7(18) 2_445 . . 2_455
N2 C24 C27 C18 -4(3) . . . 2_454
C1 N1 C11 C13 -1(3) . . . .
C2 C3 C9 C1 172.0(18) . . . .
C2 C3 C13 C11 -175.1(16) . . . .
O10 C2 C3 C9 10(2) . . . .
O10 C2 C3 C13 -170.4(16) . . . .
N4 C15 C21 C8 6(3) . . . .
C3 C2 O10 Sr1 -156.6(12) . . . .
C4 C14 C25 N3 -2(3) . . . .
C4 C23 C26 N3 -2(3) . . . .
C5 C8 C21 C15 176.3(15) . . . .
C7 C8 C21 C15 -9(2) . . . .
C8 C7 C17 N4 -5(4) . . . .
C9 C3 C13 C11 5(3) . . . .
C10 C6 C12 C28 180.0(12) . . . .
C11 N1 C1 C9 -2(3) . . . .
C13 C3 C9 C1 -8(3) . . . .
C14 C4 C22 Sr2 -53(4) . . . .
C14 C4 C22 O1 179.3(16) . . . .
C14 C4 C22 O7 -1(2) . . . .
C14 C4 C23 C26 -1(3) . . . .
C15 N4 C17 C7 1(3) . . . .
C16 C18 C19 C20 -175.4(18) . . . .
C17 N4 C15 C21 -2(3) . . . .
C17 C7 C8 C5 -177.1(19) . . . .
C17 C7 C8 C21 9(3) . . . .
C18 C19 C20 N2 -1(3) . . . 2_455
C20 N2 C24 C27 7(3) 2_454 . . .
C22 C4 C14 C25 -176.6(18) . . . .
C22 C4 C23 C26 178.3(15) . . . .
C23 C4 C14 C25 2(3) . . . .
C23 C4 C22 Sr2 129(3) . . . .
C23 C4 C22 O1 1(2) . . . .
C23 C4 C22 O7 179.8(16) . . . .
C25 N3 C26 C23 2(3) . . . .
C26 N3 C25 C14 -1(3) . . . .
C27 C18 C19 C20 4(3) 2_455 . . .
N6 C29 C33 C6 0.0 . . . .
C29 N6 C28 C12 0.0 . . . .
C29 C33 C6 C10 -180.0(12) . . . .
C29 C33 C6 C12 0.0 . . . .
C33 C6 C12 C28 0.0 . . . .
C6 C12 C28 N6 0.0 . . . .
C28 N6 C29 C33 0.0 . . . .
Na1 O2 C10 Sr1 111.1(13) 2_444 . . .
Na1 O2 C10 O6 119.0(16) 2_444 . . .
Na1 O2 C10 C6 -59.7(19) 2_444 . . .
Na1 O5 C5 Sr2 90.5(7) . . . .
Na1 O5 C5 O4 91.3(15) . . . .
Na1 O5 C5 C8 -83.7(14) . . . .
Na1 O7 C22 Sr2 -145(2) . . . .
Na1 O7 C22 O1 -127.3(19) . . . .
Na1 O7 C22 C4 53(3) . . . .
Na1 O8 C16 Sr1 86.3(7) . . . 2_445
Na1 O8 C16 O9 93(2) . . . 2_445
Na1 O8 C16 C18 -83.2(16) . . . .
Na1 O11 C30 N5 141(4) . . . .
Na1 O12 C40 N9 -174(3) . . . .
O12 C40 N9 C41 -171(4) . . . .
O12 C40 N9 C42 23(6) . . . .
C31 N5 C30 O11 -175(3) . . . .
C32 N5 C30 O11 -5(6) . . . .
C36 N7 C34 O13 -4(5) . . . .
C37 N8 C35 O14 174(7) . . . .
C38 N8 C35 O14 13(11) . . . .
C39 N7 C34 O13 165(4) . . . .

loop_
_platon_squeeze_void_nr
_platon_squeeze_void_average_x
_platon_squeeze_void_average_y
_platon_squeeze_void_average_z
_platon_squeeze_void_volume
_platon_squeeze_void_count_electrons
_platon_squeeze_void_content
1 0.065 0.640 0.072 227 55 ' '
2 0.565 0.860 0.072 227 55 ' '
3 -0.065 0.360 0.572 228 55 ' '
4 0.435 0.140 0.572 227 55 ' '
5 0.280 0.548 0.472 8 0 ' '
6 0.780 0.952 0.472 8 0 ' '
7 0.220 0.048 0.972 8 0 ' '
8 0.720 0.452 0.972 8 0 ' '

_cod_database_fobs_code 1561019
